data_4063348
loop_
_publ_author_name
'Sabiah, Shahulhameed'
'Lee, Chen-Shiang'
'Hwang, Wen-Shu'
'Lin, Ivan J. B.'

_publ_section_title
;
 Facile C---N Bond Cleavage Promoted by Cuprous Oxide:
 Formation of C---C-Coupled Biimidazole from Its Methylene-Bridged Congener
;
_journal_coden_ASTM ORGND7
_journal_issue 2
_journal_name_full Organometallics
_journal_page_first 290
_journal_page_last 293
_journal_paper_doi 10.1021/om9010406
_journal_volume 29
_journal_year 2010
_chemical_formula_sum 'C56 H87 Cl8 Cu4 N16'
_chemical_formula_weight 1522.18
_space_group_IT_number 14
_symmetry_cell_setting monoclinic
_symmetry_space_group_name_Hall '-P 2yn'
_symmetry_space_group_name_H-M 'P 1 21/n 1'
_atom_sites_solution_hydrogens geom
_atom_sites_solution_primary direct
_atom_sites_solution_secondary difmap
_audit_creation_method SHELXL-97
_cell_angle_alpha 90.00
_cell_angle_beta 119.5110(10)
_cell_angle_gamma 90.00
_cell_formula_units_Z 2
_cell_length_a 17.6928(6)
_cell_length_b 12.9477(4)
_cell_length_c 17.7616(6)
_cell_measurement_reflns_used 9915
_cell_measurement_temperature 296(2)
_cell_measurement_theta_max 27.98
_cell_measurement_theta_min 2.28
_cell_volume 3541.0(2)
_computing_cell_refinement 'Bruker SAINT'
_computing_data_collection 'Bruker APEX2'
_computing_data_reduction 'Bruker SAINT'
_computing_molecular_graphics 'Bruker SHELXTL'
_computing_publication_material 'Bruker SHELXTL'
_computing_structure_refinement 'SHELXL-97 (Sheldrick, 1997)'
_computing_structure_solution 'SHELXS-97 (Sheldrick, 1990)'
_diffrn_ambient_temperature 296(2)
_diffrn_measured_fraction_theta_full 0.993
_diffrn_measured_fraction_theta_max 0.993
_diffrn_measurement_device_type 'Bruker APEX-II CCD'
_diffrn_measurement_method '\f and \w scans'
_diffrn_radiation_monochromator graphite
_diffrn_radiation_source 'fine-focus sealed tube'
_diffrn_radiation_type MoK\a
_diffrn_radiation_wavelength 0.71073
_diffrn_reflns_av_R_equivalents 0.0327
_diffrn_reflns_av_sigmaI/netI 0.0208
_diffrn_reflns_limit_h_max 23
_diffrn_reflns_limit_h_min -23
_diffrn_reflns_limit_k_max 17
_diffrn_reflns_limit_k_min -17
_diffrn_reflns_limit_l_max 23
_diffrn_reflns_limit_l_min -23
_diffrn_reflns_number 53920
_diffrn_reflns_theta_full 28.41
_diffrn_reflns_theta_max 28.41
_diffrn_reflns_theta_min 1.33
_diffrn_standards_number 0
_exptl_absorpt_coefficient_mu 1.534
_exptl_absorpt_correction_T_max 0.6604
_exptl_absorpt_correction_T_min 0.6396
_exptl_absorpt_correction_type none
_exptl_crystal_colour green
_exptl_crystal_density_diffrn 1.428
_exptl_crystal_density_method 'not measured'
_exptl_crystal_description block
_exptl_crystal_F_000 1574
_exptl_crystal_size_max 0.32
_exptl_crystal_size_mid 0.307
_exptl_crystal_size_min 0.295
_refine_diff_density_max 0.422
_refine_diff_density_min -0.517
_refine_diff_density_rms 0.064
_refine_ls_extinction_method none
_refine_ls_goodness_of_fit_ref 0.996
_refine_ls_hydrogen_treatment mixed
_refine_ls_matrix_type full
_refine_ls_number_parameters 414
_refine_ls_number_reflns 8841
_refine_ls_number_restraints 5
_refine_ls_restrained_S_all 0.996
_refine_ls_R_factor_all 0.0477
_refine_ls_R_factor_gt 0.0330
_refine_ls_shift/su_max 0.000
_refine_ls_shift/su_mean 0.000
_refine_ls_structure_factor_coef Fsqd
_refine_ls_weighting_details 'calc w=1/[\s^2^(Fo^2^)+(0.0566P)^2^+1.4120P] where P=(Fo^2^+2Fc^2^)/3'
_refine_ls_weighting_scheme calc
_refine_ls_wR_factor_gt 0.0919
_refine_ls_wR_factor_ref 0.1033
_reflns_number_gt 6835
_reflns_number_total 8841
_reflns_threshold_expression >2sigma(I)
_cod_data_source_file om9010406_si_002.cif
_cod_data_source_block 739121
_cod_depositor_comments
;
The following automatic conversions were performed:

'_symmetry_cell_setting' value 'Monoclinic' changed to 'monoclinic'
according to the built-in table from CIF Core dictionary named
'cif_core.dic' version 2.4.1 from 2010-06-29.

Automatic conversion script
Id: cif_fix_values 1646 2011-03-28 12:23:43Z adriana 

 Updated bibliographic information.

 Antanas Vaitkus,
 2019-09-23
;
_cod_original_sg_symbol_H-M P2(1)/n
_cod_database_code 4063348

loop_
_symmetry_equiv_pos_as_xyz
'x, y, z'
'-x+1/2, y+1/2, -z+1/2'
'-x, -y, -z'
'x-1/2, -y-1/2, z-1/2'

loop_
_atom_site_label
_atom_site_type_symbol
_atom_site_fract_x
_atom_site_fract_y
_atom_site_fract_z
_atom_site_U_iso_or_equiv
_atom_site_adp_type
_atom_site_occupancy
_atom_site_symmetry_multiplicity
_atom_site_calc_flag
_atom_site_refinement_flags
_atom_site_disorder_assembly
_atom_site_disorder_group
Cu1 Cu 0.076366(18) -0.11612(2) 0.78547(2) 0.05241(9) Uani 1 1 d . . .
Cu2 Cu -0.086183(15) 0.083110(19) 0.708192(15) 0.03949(8) Uani 1 1 d . . .
Cl1 Cl 0.01549(5) -0.24852(5) 0.81368(6) 0.0806(2) Uani 1 1 d . . .
Cl2 Cl 0.20675(4) -0.08919(6) 0.79747(6) 0.0790(2) Uani 1 1 d . . .
Cl3 Cl -0.13602(4) 0.11936(5) 0.56874(4) 0.06038(16) Uani 1 1 d . . .
Cl4 Cl -0.10519(4) 0.13229(5) 0.81863(4) 0.05401(14) Uani 1 1 d . . .
N1 N 0.00545(12) -0.11704(14) 0.65622(14) 0.0505(4) Uani 1 1 d . . .
N2 N -0.10623(15) -0.13391(16) 0.52435(14) 0.0587(5) Uani 1 1 d . . .
N3 N -0.14578(11) -0.05260(14) 0.68939(12) 0.0448(4) Uani 1 1 d . . .
N4 N -0.18896(13) -0.21094(15) 0.64149(13) 0.0534(4) Uani 1 1 d . . .
N5 N 0.02794(11) 0.15197(13) 0.74700(10) 0.0401(3) Uani 1 1 d . . .
N6 N 0.16674(11) 0.19094(14) 0.82769(11) 0.0437(4) Uani 1 1 d . . .
N7 N 0.09162(11) -0.03012(14) 0.88459(12) 0.0483(4) Uani 1 1 d . . .
N8 N 0.11055(14) 0.10635(16) 0.96591(12) 0.0544(5) Uani 1 1 d . A .
C1 C 0.03424(19) -0.11037(19) 0.5971(2) 0.0649(7) Uani 1 1 d . . .
H1A H 0.0916 -0.1003 0.6108 0.078 Uiso 1 1 calc R . .
C2 C -0.0336(2) -0.1207(2) 0.5164(2) 0.0686(7) Uani 1 1 d . . .
H2A H -0.0315 -0.1192 0.4651 0.082 Uiso 1 1 calc R . .
C3 C -0.1972(2) -0.1411(3) 0.45323(19) 0.0832(9) Uani 1 1 d . . .
H3A H -0.2356 -0.1357 0.4775 0.100 Uiso 1 1 calc R . .
H3B H -0.2061 -0.2085 0.4264 0.100 Uiso 1 1 calc R . .
C4 C -0.2218(2) -0.0598(3) 0.3849(2) 0.0844(9) Uani 1 1 d . . .
H4A H -0.1949 -0.0761 0.3502 0.101 Uiso 1 1 calc R . .
H4B H -0.1990 0.0062 0.4128 0.101 Uiso 1 1 calc R . .
C5 C -0.3186(2) -0.0500(4) 0.3261(2) 0.1013(12) Uani 1 1 d . . .
H5A H -0.3290 -0.0125 0.2746 0.122 Uiso 1 1 calc R . .
H5B H -0.3429 -0.1186 0.3082 0.122 Uiso 1 1 calc R . .
C6 C -0.3650(3) 0.0029(4) 0.3650(3) 0.1241(15) Uani 1 1 d . . .
H6A H -0.4259 0.0052 0.3239 0.186 Uiso 1 1 calc R . .
H6B H -0.3431 0.0719 0.3809 0.186 Uiso 1 1 calc R . .
H6C H -0.3561 -0.0342 0.4156 0.186 Uiso 1 1 calc R . .
C7 C -0.08000(15) -0.13078(16) 0.60931(16) 0.0491(5) Uani 1 1 d . . .
C8 C -0.13833(14) -0.13117(16) 0.64540(15) 0.0455(4) Uani 1 1 d . . .
C9 C -0.20369(16) -0.08454(19) 0.71447(18) 0.0566(6) Uani 1 1 d . . .
H9A H -0.2218 -0.0455 0.7467 0.068 Uiso 1 1 calc R . .
C10 C -0.23070(16) -0.1817(2) 0.68522(18) 0.0618(6) Uani 1 1 d . . .
H10A H -0.2701 -0.2209 0.6934 0.074 Uiso 1 1 calc R . .
C11 C -0.1911(2) -0.3134(2) 0.6040(2) 0.0710(7) Uani 1 1 d . . .
H11A H -0.1501 -0.3136 0.5827 0.085 Uiso 1 1 calc R . .
H11B H -0.2486 -0.3243 0.5549 0.085 Uiso 1 1 calc R . .
C12 C -0.1703(2) -0.4011(2) 0.6653(2) 0.0694(7) Uani 1 1 d . . .
H12A H -0.2170 -0.4095 0.6785 0.083 Uiso 1 1 calc R . .
H12B H -0.1177 -0.3851 0.7189 0.083 Uiso 1 1 calc R . .
C13 C -0.1576(2) -0.5010(2) 0.6292(3) 0.0848(10) Uani 1 1 d . . .
H13A H -0.2107 -0.5172 0.5763 0.102 Uiso 1 1 calc R . .
H13B H -0.1121 -0.4913 0.6145 0.102 Uiso 1 1 calc R . .
C14 C -0.1342(3) -0.5911(3) 0.6896(3) 0.1232(17) Uani 1 1 d . . .
H14A H -0.1281 -0.6518 0.6620 0.185 Uiso 1 1 calc R . .
H14B H -0.1792 -0.6020 0.7041 0.185 Uiso 1 1 calc R . .
H14C H -0.0804 -0.5772 0.7413 0.185 Uiso 1 1 calc R . .
C15 C 0.05196(14) 0.21826(17) 0.70177(14) 0.0475(5) Uani 1 1 d . . .
H15A H 0.0154 0.2425 0.6461 0.057 Uiso 1 1 calc R . .
C16 C 0.13674(15) 0.24260(18) 0.75091(15) 0.0512(5) Uani 1 1 d . . .
H16A H 0.1687 0.2862 0.7356 0.061 Uiso 1 1 calc R . .
C17 C 0.25644(14) 0.1890(2) 0.89940(15) 0.0556(6) Uani 1 1 d . . .
H17A H 0.2604 0.1404 0.9428 0.067 Uiso 1 1 calc R . .
H17B H 0.2714 0.2568 0.9259 0.067 Uiso 1 1 calc R . .
C18 C 0.32083(15) 0.15890(19) 0.87139(16) 0.0542(5) Uani 1 1 d . . .
H18A H 0.3242 0.2131 0.8354 0.065 Uiso 1 1 calc R . .
H18B H 0.3015 0.0962 0.8372 0.065 Uiso 1 1 calc R . .
C19 C 0.41034(16) 0.1414(2) 0.94931(19) 0.0668(7) Uani 1 1 d . . .
H19A H 0.4290 0.2041 0.9836 0.080 Uiso 1 1 calc R . .
H19B H 0.4066 0.0872 0.9850 0.080 Uiso 1 1 calc R . .
C20 C 0.4777(2) 0.1113(3) 0.9239(2) 0.0839(9) Uani 1 1 d . . .
H20A H 0.5328 0.1011 0.9751 0.126 Uiso 1 1 calc R . .
H20B H 0.4827 0.1654 0.8896 0.126 Uiso 1 1 calc R . .
H20C H 0.4602 0.0485 0.8909 0.126 Uiso 1 1 calc R . .
C21 C 0.09919(13) 0.13751(15) 0.82304(12) 0.0388(4) Uani 1 1 d . . .
C22 C 0.10305(13) 0.07137(16) 0.89143(13) 0.0429(4) Uani 1 1 d . . .
C23 C 0.09165(16) -0.0604(2) 0.95896(17) 0.0619(6) Uani 1 1 d . . .
H23A H 0.0848 -0.1279 0.9724 0.074 Uiso 1 1 calc R . .
C24 C 0.10307(17) 0.0222(2) 1.00892(16) 0.0645(7) Uani 1 1 d . . .
H24A H 0.1055 0.0226 1.0624 0.077 Uiso 1 1 calc R . .
C25 C 0.1182(3) 0.2160(3) 0.9911(2) 0.0887(11) Uani 1 1 d D . .
C26 C 0.0731(7) 0.2464(6) 1.0352(7) 0.118(4) Uani 0.50 1 d PD A 1
H26A H 0.1054 0.2215 1.0943 0.141 Uiso 0.50 1 calc PR A 1
H26B H 0.0170 0.2122 1.0080 0.141 Uiso 0.50 1 calc PR A 1
C27 C 0.0580(7) 0.3635(7) 1.0377(8) 0.132(4) Uani 0.50 1 d PD A 1
H27A H 0.0209 0.3904 0.9800 0.158 Uiso 0.50 1 calc PR A 1
H27B H 0.0318 0.3784 1.0733 0.158 Uiso 0.50 1 calc PR A 1
C28 C 0.1494(9) 0.4096(13) 1.0774(16) 0.290(19) Uani 0.50 1 d PD A 1
H28A H 0.1463 0.4831 1.0822 0.436 Uiso 0.50 1 calc PR A 1
H28B H 0.1740 0.3940 1.0411 0.436 Uiso 0.50 1 calc PR A 1
H28C H 0.1853 0.3806 1.1338 0.436 Uiso 0.50 1 calc PR A 1
C27' C 0.1478(9) 0.3497(9) 1.0993(6) 0.109(3) Uani 0.50 1 d P A 2
H27C H 0.1993 0.3726 1.1462 0.131 Uiso 0.50 1 calc PR A 2
C26' C 0.1534(7) 0.2412(7) 1.0765(4) 0.111(3) Uani 0.50 1 d P A 2
H26C H 0.2144 0.2222 1.1051 0.133 Uiso 0.50 1 calc PR A 2
H26D H 0.1259 0.1983 1.1008 0.133 Uiso 0.50 1 calc PR A 2
C28' C 0.0909(11) 0.4175(10) 1.0710(10) 0.150(5) Uani 0.50 1 d P A 2
H28D H 0.1156 0.4818 1.0994 0.225 Uiso 0.50 1 calc PR A 2
H28E H 0.0448 0.3980 1.0819 0.225 Uiso 0.50 1 calc PR A 2
H28F H 0.0684 0.4250 1.0099 0.225 Uiso 0.50 1 calc PR A 2
H25B H 0.109(2) 0.261(2) 0.9490(16) 0.096(11) Uiso 1 1 d D . .
H25A H 0.0714(19) 0.229(4) 0.997(3) 0.110(18) Uiso 1 1 d D . .

loop_
_atom_site_aniso_label
_atom_site_aniso_U_11
_atom_site_aniso_U_22
_atom_site_aniso_U_33
_atom_site_aniso_U_23
_atom_site_aniso_U_13
_atom_site_aniso_U_12
Cu1 0.04665(15) 0.03812(14) 0.0793(2) 0.00114(12) 0.03630(15) -0.00275(10)
Cu2 0.04129(13) 0.03678(13) 0.04314(13) 0.00291(9) 0.02291(11) -0.00066(9)
Cl1 0.0796(5) 0.0526(4) 0.1054(6) 0.0154(3) 0.0424(4) -0.0162(3)
Cl2 0.0563(4) 0.0737(4) 0.1247(6) -0.0224(4) 0.0582(4) -0.0132(3)
Cl3 0.0683(4) 0.0588(3) 0.0423(3) 0.0069(2) 0.0182(3) -0.0077(3)
Cl4 0.0568(3) 0.0600(3) 0.0562(3) -0.0014(2) 0.0363(3) 0.0052(2)
N1 0.0542(10) 0.0380(9) 0.0743(12) -0.0025(8) 0.0431(10) -0.0026(8)
N2 0.0749(13) 0.0497(11) 0.0647(12) -0.0038(9) 0.0445(11) -0.0073(10)
N3 0.0449(9) 0.0391(9) 0.0586(10) 0.0013(7) 0.0318(8) -0.0024(7)
N4 0.0557(11) 0.0430(10) 0.0683(12) -0.0061(9) 0.0359(10) -0.0137(8)
N5 0.0426(8) 0.0390(8) 0.0409(8) 0.0029(7) 0.0223(7) -0.0019(7)
N6 0.0433(9) 0.0466(9) 0.0438(9) -0.0038(7) 0.0234(7) -0.0089(7)
N7 0.0425(9) 0.0461(10) 0.0592(10) 0.0111(8) 0.0273(8) 0.0015(7)
N8 0.0611(11) 0.0623(12) 0.0443(10) 0.0059(8) 0.0294(9) 0.0005(9)
C1 0.0726(17) 0.0500(13) 0.102(2) 0.0040(13) 0.0661(18) 0.0009(12)
C2 0.093(2) 0.0576(15) 0.0842(19) 0.0022(13) 0.0657(18) 0.0008(14)
C3 0.097(2) 0.087(2) 0.0633(16) -0.0082(15) 0.0374(17) -0.0344(18)
C4 0.092(2) 0.096(2) 0.0729(18) -0.0101(17) 0.0466(18) -0.0191(18)
C5 0.092(3) 0.124(3) 0.081(2) -0.014(2) 0.037(2) -0.022(2)
C6 0.104(3) 0.127(4) 0.146(4) 0.004(3) 0.065(3) 0.004(3)
C7 0.0562(12) 0.0372(10) 0.0648(14) -0.0042(9) 0.0382(11) -0.0059(9)
C8 0.0448(11) 0.0405(10) 0.0549(12) -0.0017(9) 0.0274(10) -0.0065(8)
C9 0.0562(13) 0.0525(13) 0.0790(16) 0.0048(11) 0.0470(13) -0.0011(10)
C10 0.0565(13) 0.0572(14) 0.0870(18) 0.0016(13) 0.0471(13) -0.0126(11)
C11 0.090(2) 0.0499(14) 0.0847(18) -0.0183(13) 0.0521(16) -0.0265(13)
C12 0.0829(19) 0.0486(14) 0.090(2) -0.0112(13) 0.0530(17) -0.0100(13)
C13 0.090(2) 0.0537(16) 0.140(3) -0.0214(18) 0.079(2) -0.0137(15)
C14 0.131(4) 0.061(2) 0.189(5) -0.006(2) 0.088(4) 0.013(2)
C15 0.0537(12) 0.0478(11) 0.0443(10) 0.0072(9) 0.0268(9) -0.0029(9)
C16 0.0582(12) 0.0505(12) 0.0536(12) 0.0015(9) 0.0343(11) -0.0117(10)
C17 0.0444(11) 0.0720(16) 0.0490(12) -0.0087(11) 0.0220(10) -0.0122(10)
C18 0.0520(12) 0.0537(13) 0.0622(13) -0.0029(11) 0.0322(11) -0.0075(10)
C19 0.0553(14) 0.0715(17) 0.0752(17) 0.0171(14) 0.0335(13) 0.0038(12)
C20 0.0624(17) 0.084(2) 0.112(3) 0.0174(18) 0.0484(18) 0.0160(15)
C21 0.0438(10) 0.0364(9) 0.0403(9) -0.0017(7) 0.0239(8) -0.0024(8)
C22 0.0394(10) 0.0480(11) 0.0421(10) 0.0062(8) 0.0207(8) 0.0012(8)
C23 0.0542(13) 0.0637(15) 0.0692(15) 0.0279(13) 0.0316(12) 0.0035(11)
C24 0.0637(15) 0.0834(19) 0.0507(13) 0.0214(13) 0.0315(12) 0.0030(13)
C25 0.149(4) 0.071(2) 0.0711(19) -0.0113(16) 0.074(2) -0.009(2)
C26 0.179(11) 0.105(6) 0.138(9) -0.044(6) 0.131(9) -0.025(6)
C27 0.152(10) 0.126(9) 0.154(10) -0.023(8) 0.103(9) -0.015(8)
C28 0.126(13) 0.25(3) 0.46(4) -0.23(3) 0.117(19) -0.104(16)
C27' 0.139(9) 0.111(8) 0.069(4) -0.036(5) 0.045(5) -0.012(6)
C26' 0.112(6) 0.109(6) 0.060(4) -0.012(4) 0.003(4) 0.010(5)
C28' 0.199(16) 0.080(7) 0.149(11) -0.012(7) 0.069(11) -0.014(9)

loop_
_atom_type_symbol
_atom_type_description
_atom_type_scat_dispersion_real
_atom_type_scat_dispersion_imag
_atom_type_scat_source
C C 0.0033 0.0016 'International Tables Vol C Tables 4.2.6.8 and 6.1.1.4'
H H 0.0000 0.0000 'International Tables Vol C Tables 4.2.6.8 and 6.1.1.4'
N N 0.0061 0.0033 'International Tables Vol C Tables 4.2.6.8 and 6.1.1.4'
Cl Cl 0.1484 0.1585 'International Tables Vol C Tables 4.2.6.8 and 6.1.1.4'
Cu Cu 0.3201 1.2651 'International Tables Vol C Tables 4.2.6.8 and 6.1.1.4'

loop_
_geom_angle_atom_site_label_1
_geom_angle_atom_site_label_2
_geom_angle_atom_site_label_3
_geom_angle
_geom_angle_site_symmetry_1
_geom_angle_site_symmetry_3
_geom_angle_publ_flag
N7 Cu1 N1 139.00(7) . . ?
N7 Cu1 Cl1 95.89(6) . . ?
N1 Cu1 Cl1 98.93(6) . . ?
N7 Cu1 Cl2 98.32(5) . . ?
N1 Cu1 Cl2 98.31(6) . . ?
Cl1 Cu1 Cl2 133.98(3) . . ?
N3 Cu2 N5 144.60(7) . . ?
N3 Cu2 Cl3 96.45(6) . . ?
N5 Cu2 Cl3 93.95(5) . . ?
N3 Cu2 Cl4 95.87(5) . . ?
N5 Cu2 Cl4 97.67(5) . . ?
Cl3 Cu2 Cl4 139.87(3) . . ?
C7 N1 C1 105.3(2) . . ?
C7 N1 Cu1 126.57(15) . . ?
C1 N1 Cu1 128.00(18) . . ?
C7 N2 C2 106.8(2) . . ?
C7 N2 C3 126.1(2) . . ?
C2 N2 C3 126.9(2) . . ?
C8 N3 C9 105.52(18) . . ?
C8 N3 Cu2 125.22(14) . . ?
C9 N3 Cu2 129.22(16) . . ?
C8 N4 C10 106.93(19) . . ?
C8 N4 C11 125.6(2) . . ?
C10 N4 C11 127.3(2) . . ?
C21 N5 C15 105.62(17) . . ?
C21 N5 Cu2 125.43(13) . . ?
C15 N5 Cu2 128.87(14) . . ?
C21 N6 C16 107.02(17) . . ?
C21 N6 C17 126.29(18) . . ?
C16 N6 C17 126.60(18) . . ?
C22 N7 C23 105.4(2) . . ?
C22 N7 Cu1 125.80(15) . . ?
C23 N7 Cu1 128.78(17) . . ?
C22 N8 C24 106.9(2) . . ?
C22 N8 C25 125.0(2) . . ?
C24 N8 C25 127.9(2) . . ?
C2 C1 N1 109.6(2) . . ?
C2 C1 H1A 125.2 . . ?
N1 C1 H1A 125.2 . . ?
C1 C2 N2 106.9(2) . . ?
C1 C2 H2A 126.5 . . ?
N2 C2 H2A 126.5 . . ?
N2 C3 C4 114.0(2) . . ?
N2 C3 H3A 108.7 . . ?
C4 C3 H3A 108.7 . . ?
N2 C3 H3B 108.7 . . ?
C4 C3 H3B 108.7 . . ?
H3A C3 H3B 107.6 . . ?
C3 C4 C5 113.5(3) . . ?
C3 C4 H4A 108.9 . . ?
C5 C4 H4A 108.9 . . ?
C3 C4 H4B 108.9 . . ?
C5 C4 H4B 108.9 . . ?
H4A C4 H4B 107.7 . . ?
C6 C5 C4 114.7(3) . . ?
C6 C5 H5A 108.6 . . ?
C4 C5 H5A 108.6 . . ?
C6 C5 H5B 108.6 . . ?
C4 C5 H5B 108.6 . . ?
H5A C5 H5B 107.6 . . ?
C5 C6 H6A 109.5 . . ?
C5 C6 H6B 109.5 . . ?
H6A C6 H6B 109.5 . . ?
C5 C6 H6C 109.5 . . ?
H6A C6 H6C 109.5 . . ?
H6B C6 H6C 109.5 . . ?
N1 C7 N2 111.4(2) . . ?
N1 C7 C8 123.8(2) . . ?
N2 C7 C8 124.5(2) . . ?
N3 C8 N4 111.19(19) . . ?
N3 C8 C7 123.55(18) . . ?
N4 C8 C7 125.2(2) . . ?
C10 C9 N3 109.6(2) . . ?
C10 C9 H9A 125.2 . . ?
N3 C9 H9A 125.2 . . ?
C9 C10 N4 106.8(2) . . ?
C9 C10 H10A 126.6 . . ?
N4 C10 H10A 126.6 . . ?
N4 C11 C12 114.4(2) . . ?
N4 C11 H11A 108.6 . . ?
C12 C11 H11A 108.6 . . ?
N4 C11 H11B 108.6 . . ?
C12 C11 H11B 108.6 . . ?
H11A C11 H11B 107.6 . . ?
C11 C12 C13 112.2(3) . . ?
C11 C12 H12A 109.2 . . ?
C13 C12 H12A 109.2 . . ?
C11 C12 H12B 109.2 . . ?
C13 C12 H12B 109.2 . . ?
H12A C12 H12B 107.9 . . ?
C14 C13 C12 114.2(3) . . ?
C14 C13 H13A 108.7 . . ?
C12 C13 H13A 108.7 . . ?
C14 C13 H13B 108.7 . . ?
C12 C13 H13B 108.7 . . ?
H13A C13 H13B 107.6 . . ?
C13 C14 H14A 109.5 . . ?
C13 C14 H14B 109.5 . . ?
H14A C14 H14B 109.5 . . ?
C13 C14 H14C 109.5 . . ?
H14A C14 H14C 109.5 . . ?
H14B C14 H14C 109.5 . . ?
C16 C15 N5 109.40(19) . . ?
C16 C15 H15A 125.3 . . ?
N5 C15 H15A 125.3 . . ?
C15 C16 N6 106.98(18) . . ?
C15 C16 H16A 126.5 . . ?
N6 C16 H16A 126.5 . . ?
N6 C17 C18 112.94(19) . . ?
N6 C17 H17A 109.0 . . ?
C18 C17 H17A 109.0 . . ?
N6 C17 H17B 109.0 . . ?
C18 C17 H17B 109.0 . . ?
H17A C17 H17B 107.8 . . ?
C17 C18 C19 110.9(2) . . ?
C17 C18 H18A 109.5 . . ?
C19 C18 H18A 109.5 . . ?
C17 C18 H18B 109.5 . . ?
C19 C18 H18B 109.5 . . ?
H18A C18 H18B 108.0 . . ?
C20 C19 C18 112.7(2) . . ?
C20 C19 H19A 109.1 . . ?
C18 C19 H19A 109.1 . . ?
C20 C19 H19B 109.1 . . ?
C18 C19 H19B 109.1 . . ?
H19A C19 H19B 107.8 . . ?
C19 C20 H20A 109.5 . . ?
C19 C20 H20B 109.5 . . ?
H20A C20 H20B 109.5 . . ?
C19 C20 H20C 109.5 . . ?
H20A C20 H20C 109.5 . . ?
H20B C20 H20C 109.5 . . ?
N5 C21 N6 110.99(17) . . ?
N5 C21 C22 124.02(18) . . ?
N6 C21 C22 124.98(18) . . ?
N7 C22 N8 111.19(19) . . ?
N7 C22 C21 124.22(19) . . ?
N8 C22 C21 124.32(19) . . ?
C24 C23 N7 109.7(2) . . ?
C24 C23 H23A 125.2 . . ?
N7 C23 H23A 125.2 . . ?
C23 C24 N8 106.8(2) . . ?
C23 C24 H24A 126.6 . . ?
N8 C24 H24A 126.6 . . ?
C26' C25 C26 52.7(5) . . ?
C26' C25 N8 119.4(5) . . ?
C26 C25 N8 116.2(4) . . ?
C26' C25 H25B 124(2) . . ?
C26 C25 H25B 111(2) . . ?
N8 C25 H25B 115(2) . . ?
C26' C25 H25A 77(3) . . ?
C26 C25 H25A 24(3) . . ?
N8 C25 H25A 105(3) . . ?
H25B C25 H25A 100(4) . . ?
C25 C26 C27 116.1(7) . . ?
C25 C26 H26A 108.3 . . ?
C27 C26 H26A 108.3 . . ?
C25 C26 H26B 108.3 . . ?
C27 C26 H26B 108.3 . . ?
H26A C26 H26B 107.4 . . ?
C25 C26 H25A 31(2) . . ?
C27 C26 H25A 114(4) . . ?
H26A C26 H25A 131.7 . . ?
H26B C26 H25A 80.1 . . ?
C28 C27 C26 103.8(6) . . ?
C28 C27 H27A 111.0 . . ?
C26 C27 H27A 111.0 . . ?
C28 C27 H27B 111.0 . . ?
C26 C27 H27B 111.0 . . ?
H27A C27 H27B 109.0 . . ?
C27 C28 H28A 109.5 . . ?
C27 C28 H28B 109.5 . . ?
H28A C28 H28B 109.5 . . ?
C27 C28 H28C 109.5 . . ?
H28A C28 H28C 109.5 . . ?
H28B C28 H28C 109.5 . . ?
C28' C27' C26' 135.4(12) . . ?
C28' C27' H27C 112.3 . . ?
C26' C27' H27C 112.3 . . ?
C25 C26' C27' 118.4(7) . . ?
C25 C26' H26C 107.7 . . ?
C27' C26' H26C 107.7 . . ?
C25 C26' H26D 107.7 . . ?
C27' C26' H26D 107.7 . . ?
H26C C26' H26D 107.1 . . ?
C25 C26' H25A 37.1(8) . . ?
C27' C26' H25A 101.4(18) . . ?
H26C C26' H25A 143.5 . . ?
H26D C26' H25A 83.8 . . ?
C27' C28' H28D 109.5 . . ?
C27' C28' H28E 109.5 . . ?
H28D C28' H28E 109.5 . . ?
C27' C28' H28F 109.5 . . ?
H28D C28' H28F 109.5 . . ?
H28E C28' H28F 109.5 . . ?

loop_
_geom_bond_atom_site_label_1
_geom_bond_atom_site_label_2
_geom_bond_distance
_geom_bond_site_symmetry_2
_geom_bond_publ_flag
Cu1 N7 1.986(2) . ?
Cu1 N1 2.002(2) . ?
Cu1 Cl1 2.2095(7) . ?
Cu1 Cl2 2.2370(7) . ?
Cu2 N3 1.9910(17) . ?
Cu2 N5 1.9939(16) . ?
Cu2 Cl3 2.2319(6) . ?
Cu2 Cl4 2.2396(6) . ?
N1 C7 1.331(3) . ?
N1 C1 1.376(3) . ?
N2 C7 1.343(3) . ?
N2 C2 1.371(3) . ?
N2 C3 1.480(4) . ?
N3 C8 1.328(3) . ?
N3 C9 1.367(3) . ?
N4 C8 1.346(3) . ?
N4 C10 1.363(3) . ?
N4 C11 1.476(3) . ?
N5 C21 1.331(3) . ?
N5 C15 1.378(3) . ?
N6 C21 1.348(2) . ?
N6 C16 1.370(3) . ?
N6 C17 1.466(3) . ?
N7 C22 1.326(3) . ?
N7 C23 1.377(3) . ?
N8 C22 1.342(3) . ?
N8 C24 1.373(3) . ?
N8 C25 1.475(4) . ?
C1 C2 1.349(4) . ?
C1 H1A 0.9300 . ?
C2 H2A 0.9300 . ?
C3 C4 1.499(5) . ?
C3 H3A 0.9700 . ?
C3 H3B 0.9700 . ?
C4 C5 1.509(5) . ?
C4 H4A 0.9700 . ?
C4 H4B 0.9700 . ?
C5 C6 1.476(6) . ?
C5 H5A 0.9700 . ?
C5 H5B 0.9700 . ?
C6 H6A 0.9600 . ?
C6 H6B 0.9600 . ?
C6 H6C 0.9600 . ?
C7 C8 1.459(3) . ?
C9 C10 1.355(4) . ?
C9 H9A 0.9300 . ?
C10 H10A 0.9300 . ?
C11 C12 1.488(4) . ?
C11 H11A 0.9700 . ?
C11 H11B 0.9700 . ?
C12 C13 1.510(4) . ?
C12 H12A 0.9700 . ?
C12 H12B 0.9700 . ?
C13 C14 1.497(6) . ?
C13 H13A 0.9700 . ?
C13 H13B 0.9700 . ?
C14 H14A 0.9600 . ?
C14 H14B 0.9600 . ?
C14 H14C 0.9600 . ?
C15 C16 1.350(3) . ?
C15 H15A 0.9300 . ?
C16 H16A 0.9300 . ?
C17 C18 1.502(3) . ?
C17 H17A 0.9700 . ?
C17 H17B 0.9700 . ?
C18 C19 1.522(4) . ?
C18 H18A 0.9700 . ?
C18 H18B 0.9700 . ?
C19 C20 1.518(4) . ?
C19 H19A 0.9700 . ?
C19 H19B 0.9700 . ?
C20 H20A 0.9600 . ?
C20 H20B 0.9600 . ?
C20 H20C 0.9600 . ?
C21 C22 1.460(3) . ?
C23 C24 1.340(4) . ?
C23 H23A 0.9300 . ?
C24 H24A 0.9300 . ?
C25 C26' 1.365(7) . ?
C25 C26 1.421(8) . ?
C25 H25B 0.902(5) . ?
C25 H25A 0.900(5) . ?
C26 C27 1.544(5) . ?
C26 H26A 0.9700 . ?
C26 H26B 0.9700 . ?
C26 H25A 0.70(4) . ?
C27 C28 1.531(5) . ?
C27 H27A 0.9700 . ?
C27 H27B 0.9700 . ?
C28 H28A 0.9600 . ?
C28 H28B 0.9600 . ?
C28 H28C 0.9600 . ?
C27' C28' 1.239(17) . ?
C27' C26' 1.479(13) . ?
C27' H27C 0.9300 . ?
C26' H26C 0.9700 . ?
C26' H26D 0.9700 . ?
C26' H25A 1.45(5) . ?
C28' H28D 0.9600 . ?
C28' H28E 0.9600 . ?
C28' H28F 0.9600 . ?
